data_7025633
loop_
_publ_author_name
'Kunnas-Hiltunen, Susan'
'Haukka, Matti'
'Veps\"al\"ainen, Jouko'
'Ahlgr\'en, Markku'

_publ_section_title
;
 Alkaline and alkaline earth metal complexes of dianhydride derivatives of
 clodronate and their hydrolysis products.
;
_journal_issue 22
_journal_name_full 'Dalton transactions (Cambridge, England : 2003)'
_journal_page_first 5310
_journal_page_last 5318
_journal_paper_doi 10.1039/c002403a
_journal_volume 39
_journal_year 2010
_chemical_formula_moiety 'C5 H12 Ba Cl2 O11 P2'
_chemical_formula_sum 'C5 H12 Ba Cl2 O11 P2'
_chemical_formula_weight 518.33
_chemical_name_systematic
;
?
;
_space_group_IT_number 12
_symmetry_cell_setting monoclinic
_symmetry_space_group_name_Hall '-C 2y'
_symmetry_space_group_name_H-M 'C 1 2/m 1'
_atom_sites_solution_hydrogens geom
_atom_sites_solution_primary direct
_atom_sites_solution_secondary difmap
_audit_creation_method SHELXL-97
_cell_angle_alpha 90.00
_cell_angle_beta 118.240(2)
_cell_angle_gamma 90.00
_cell_formula_units_Z 4
_cell_length_a 15.7725(5)
_cell_length_b 7.5324(2)
_cell_length_c 14.5010(4)
_cell_measurement_reflns_used 9039
_cell_measurement_temperature 120(2)
_cell_measurement_theta_max 27.45
_cell_measurement_theta_min 3.90
_cell_volume 1517.73(8)
_computing_cell_refinement 'Denzo/Scalepack (Otwinowski & Minor, 1997)'
_computing_data_collection 'Collect (Nonius BV, 1997-2000)'
_computing_data_reduction 'Denzo/Scalepack (Otwinowski & Minor, 1997)'
_computing_molecular_graphics 'XP in SHELXTL v.5.1 (Bruker AXS, 1998)'
_computing_publication_material 'SHELXL-97 (Sheldrick, 1997)'
_computing_structure_refinement 'SHELXL-97 (Sheldrick, 1997)'
_computing_structure_solution 'SHELXS-97 (Sheldrick, 1997)'
_diffrn_ambient_temperature 120(2)
_diffrn_measured_fraction_theta_full 0.988
_diffrn_measured_fraction_theta_max 0.988
_diffrn_measurement_device_type 'Nonius KappaCCD'
_diffrn_measurement_method multi-scan
_diffrn_radiation_monochromator graphite
_diffrn_radiation_source 'fine-focus sealed tube'
_diffrn_radiation_type MoK\a
_diffrn_radiation_wavelength 0.71073
_diffrn_reflns_av_R_equivalents 0.0252
_diffrn_reflns_av_sigmaI/netI 0.0227
_diffrn_reflns_limit_h_max 20
_diffrn_reflns_limit_h_min -20
_diffrn_reflns_limit_k_max 9
_diffrn_reflns_limit_k_min -9
_diffrn_reflns_limit_l_max 18
_diffrn_reflns_limit_l_min -18
_diffrn_reflns_number 9039
_diffrn_reflns_theta_full 27.45
_diffrn_reflns_theta_max 27.45
_diffrn_reflns_theta_min 3.90
_exptl_absorpt_coefficient_mu 3.228
_exptl_absorpt_correction_T_max 0.7384
_exptl_absorpt_correction_T_min 0.4443
_exptl_absorpt_correction_type multi-scan
_exptl_absorpt_process_details 'XPREP in SHELXL v.5.1 (Bruker AXS, 1998)'
_exptl_crystal_colour colourless
_exptl_crystal_density_diffrn 2.268
_exptl_crystal_density_method 'not measured'
_exptl_crystal_description plate
_exptl_crystal_F_000 1000
_exptl_crystal_size_max 0.30
_exptl_crystal_size_mid 0.10
_exptl_crystal_size_min 0.10
_refine_diff_density_max 0.567
_refine_diff_density_min -0.770
_refine_diff_density_rms 0.096
_refine_ls_extinction_method none
_refine_ls_goodness_of_fit_ref 1.122
_refine_ls_hydrogen_treatment constr
_refine_ls_matrix_type full
_refine_ls_number_parameters 115
_refine_ls_number_reflns 1853
_refine_ls_number_restraints 0
_refine_ls_restrained_S_all 1.122
_refine_ls_R_factor_all 0.0203
_refine_ls_R_factor_gt 0.0183
_refine_ls_shift/su_max 0.000
_refine_ls_shift/su_mean 0.000
_refine_ls_structure_factor_coef Fsqd
_refine_ls_weighting_details 'calc w=1/[\s^2^(Fo^2^)+(0.0090P)^2^+5.0000P] where P=(Fo^2^+2Fc^2^)/3'
_refine_ls_weighting_scheme calc
_refine_ls_wR_factor_gt 0.0415
_refine_ls_wR_factor_ref 0.0423
_reflns_number_gt 1759
_reflns_number_total 1853
_reflns_threshold_expression >2sigma(I)
_cod_data_source_file c002403a.txt
_cod_data_source_block Structure(2)
_cod_original_sg_symbol_H-M 'C 2/m'
_cod_database_code 7025633

loop_
_symmetry_equiv_pos_as_xyz
'x, y, z'
'-x, y, -z'
'x+1/2, y+1/2, z'
'-x+1/2, y+1/2, -z'
'-x, -y, -z'
'x, -y, z'
'-x+1/2, -y+1/2, -z'
'x+1/2, -y+1/2, z'

loop_
_atom_site_label
_atom_site_type_symbol
_atom_site_fract_x
_atom_site_fract_y
_atom_site_fract_z
_atom_site_U_iso_or_equiv
_atom_site_adp_type
_atom_site_occupancy
_atom_site_symmetry_multiplicity
_atom_site_calc_flag
_atom_site_refinement_flags
Ba1 Ba 0.289533(12) 0.0000 0.056857(13) 0.00817(6) Uani 1 2 d S
Cl1 Cl 0.03309(4) 0.19314(8) 0.38035(4) 0.01472(12) Uani 1 1 d .
P1 P 0.06598(5) 0.0000 0.22140(6) 0.00776(15) Uani 1 2 d S
P2 P -0.13263(5) 0.0000 0.21335(6) 0.00821(15) Uani 1 2 d S
O1 O 0.47972(15) 0.0000 0.18668(18) 0.0159(5) Uani 1 2 d S
H1 H 0.5097 -0.0931 0.1887 0.024 Uiso 1 1 d R
O2 O 0.12959(10) 0.2325(2) 0.01942(11) 0.0121(3) Uani 1 1 d .
H2A H 0.1178 0.2391 0.0698 0.018 Uiso 1 1 d R
H2B H 0.0794 0.1992 -0.0311 0.018 Uiso 1 1 d R
O11 O 0.04819(10) 0.1706(2) 0.16407(12) 0.0123(3) Uani 1 1 d .
O12 O 0.17584(14) 0.0000 0.32221(16) 0.0119(4) Uani 1 2 d S
O13 O 0.24535(16) 0.0000 0.21880(18) 0.0183(5) Uani 1 2 d S
O21 O -0.16168(10) -0.1683(2) 0.15380(12) 0.0125(3) Uani 1 1 d .
O22 O -0.16190(15) 0.0000 0.30779(17) 0.0132(5) Uani 1 2 d S
O23 O -0.32053(16) 0.0000 0.19486(18) 0.0168(5) Uani 1 2 d S
C1 C 0.0002(2) 0.0000 0.2992(2) 0.0090(6) Uani 1 2 d S
C11 C 0.2537(2) 0.0000 0.3057(2) 0.0117(6) Uani 1 2 d S
C12 C 0.3469(2) 0.0000 0.4043(3) 0.0208(7) Uani 1 2 d S
H12A H 0.3346 0.0000 0.4645 0.031 Uiso 1 2 d SR
H12B H 0.3838 0.1062 0.4067 0.031 Uiso 1 1 d R
C21 C -0.2571(2) 0.0000 0.2835(3) 0.0125(6) Uani 1 2 d S
C22 C -0.2694(2) 0.0000 0.3794(3) 0.0201(7) Uani 1 2 d S
H22A H -0.2061 0.0000 0.4417 0.030 Uiso 1 2 d SR
H22B H -0.3051 -0.1062 0.3797 0.030 Uiso 1 1 d R

loop_
_atom_site_aniso_label
_atom_site_aniso_U_11
_atom_site_aniso_U_22
_atom_site_aniso_U_33
_atom_site_aniso_U_23
_atom_site_aniso_U_13
_atom_site_aniso_U_12
Ba1 0.00750(9) 0.00665(10) 0.00993(9) 0.000 0.00377(7) 0.000
Cl1 0.0124(2) 0.0178(3) 0.0142(2) -0.0076(2) 0.0065(2) -0.0035(2)
P1 0.0066(3) 0.0083(4) 0.0085(3) 0.000 0.0037(3) 0.000
P2 0.0066(3) 0.0092(4) 0.0086(3) 0.000 0.0034(3) 0.000
O1 0.0118(11) 0.0071(11) 0.0257(12) 0.000 0.0065(10) 0.000
O2 0.0106(7) 0.0157(8) 0.0097(7) -0.0011(6) 0.0045(6) -0.0010(6)
O11 0.0131(7) 0.0104(8) 0.0142(7) 0.0028(6) 0.0073(6) 0.0016(6)
O12 0.0068(10) 0.0188(12) 0.0102(10) 0.000 0.0040(8) 0.000
O13 0.0159(11) 0.0266(14) 0.0147(11) 0.000 0.0090(9) 0.000
O21 0.0095(7) 0.0114(8) 0.0155(7) -0.0036(6) 0.0051(6) -0.0014(6)
O22 0.0079(10) 0.0210(12) 0.0117(10) 0.000 0.0056(8) 0.000
O23 0.0130(11) 0.0213(13) 0.0150(11) 0.000 0.0057(9) 0.000
C1 0.0101(14) 0.0081(14) 0.0080(13) 0.000 0.0038(11) 0.000
C11 0.0114(14) 0.0090(15) 0.0162(15) 0.000 0.0076(12) 0.000
C12 0.0110(15) 0.033(2) 0.0164(16) 0.000 0.0047(13) 0.000
C21 0.0119(14) 0.0085(15) 0.0187(15) 0.000 0.0086(13) 0.000
C22 0.0147(16) 0.031(2) 0.0188(16) 0.000 0.0118(14) 0.000

loop_
_atom_type_symbol
_atom_type_description
_atom_type_scat_dispersion_real
_atom_type_scat_dispersion_imag
_atom_type_scat_source
C C 0.0033 0.0016 'International Tables Vol C Tables 4.2.6.8 and 6.1.1.4'
H H 0.0000 0.0000 'International Tables Vol C Tables 4.2.6.8 and 6.1.1.4'
O O 0.0106 0.0060 'International Tables Vol C Tables 4.2.6.8 and 6.1.1.4'
P P 0.1023 0.0942 'International Tables Vol C Tables 4.2.6.8 and 6.1.1.4'
Cl Cl 0.1484 0.1585 'International Tables Vol C Tables 4.2.6.8 and 6.1.1.4'
Ba Ba -0.3244 2.2819 'International Tables Vol C Tables 4.2.6.8 and 6.1.1.4'

loop_
_geom_angle_atom_site_label_1
_geom_angle_atom_site_label_2
_geom_angle_atom_site_label_3
_geom_angle
_geom_angle_site_symmetry_1
_geom_angle_site_symmetry_3
O1 Ba1 O13 92.97(7) . .
O1 Ba1 O21 72.32(3) . 3
O13 Ba1 O21 71.97(4) . 3
O1 Ba1 O21 72.32(3) . 8_545
O13 Ba1 O21 71.97(4) . 8_545
O21 Ba1 O21 127.10(6) 3 8_545
O1 Ba1 O2 73.58(5) . 4_545
O13 Ba1 O2 131.90(3) . 4_545
O21 Ba1 O2 139.06(4) 3 4_545
O21 Ba1 O2 59.93(4) 8_545 4_545
O1 Ba1 O2 73.58(5) . 7
O13 Ba1 O2 131.90(3) . 7
O21 Ba1 O2 59.93(4) 3 7
O21 Ba1 O2 139.06(4) 8_545 7
O2 Ba1 O2 89.12(6) 4_545 7
O1 Ba1 O2 135.66(4) . 6
O13 Ba1 O2 67.08(5) . 6
O21 Ba1 O2 129.97(4) 3 6
O21 Ba1 O2 64.04(4) 8_545 6
O2 Ba1 O2 90.56(4) 4_545 6
O2 Ba1 O2 148.899(17) 7 6
O1 Ba1 O2 135.66(4) . .
O13 Ba1 O2 67.08(5) . .
O21 Ba1 O2 64.04(4) 3 .
O21 Ba1 O2 129.97(4) 8_545 .
O2 Ba1 O2 148.899(17) 4_545 .
O2 Ba1 O2 90.56(4) 7 .
O2 Ba1 O2 74.20(6) 6 .
O1 Ba1 O21 134.22(5) . 2
O13 Ba1 O21 123.01(5) . 2
O21 Ba1 O21 140.91(4) 3 2
O21 Ba1 O21 91.52(4) 8_545 2
O2 Ba1 O21 61.51(4) 4_545 2
O2 Ba1 O21 96.34(4) 7 2
O2 Ba1 O21 56.91(4) 6 2
O2 Ba1 O21 87.65(4) . 2
O1 Ba1 O21 134.22(5) . 5
O13 Ba1 O21 123.01(5) . 5
O21 Ba1 O21 91.52(4) 3 5
O21 Ba1 O21 140.91(4) 8_545 5
O2 Ba1 O21 96.34(4) 4_545 5
O2 Ba1 O21 61.51(4) 7 5
O2 Ba1 O21 87.65(4) 6 5
O2 Ba1 O21 56.91(4) . 5
O21 Ba1 O21 49.49(6) 2 5
O1 Ba1 Ba1 108.137(12) . 7
O13 Ba1 Ba1 101.163(16) . 7
O21 Ba1 Ba1 48.18(3) 3 7
O21 Ba1 Ba1 173.11(3) 8_545 7
O2 Ba1 Ba1 126.94(3) 4_545 7
O2 Ba1 Ba1 45.60(3) 7 7
O2 Ba1 Ba1 114.24(3) 6 7
O2 Ba1 Ba1 44.96(3) . 7
O21 Ba1 Ba1 92.79(3) 2 7
O21 Ba1 Ba1 43.35(3) 5 7
O11 P1 O11 120.07(13) 6 .
O11 P1 O12 109.64(7) 6 .
O11 P1 O12 109.64(7) . .
O11 P1 C1 109.16(7) 6 .
O11 P1 C1 109.16(7) . .
O12 P1 C1 96.63(12) . .
O21 P2 O21 117.97(13) . 6
O21 P2 O22 110.84(7) . .
O21 P2 O22 110.84(7) 6 .
O21 P2 C1 109.25(7) . .
O21 P2 C1 109.25(7) 6 .
O22 P2 C1 96.55(12) . .
Ba1 O1 H1 116.7 . .
Ba1 O2 Ba1 89.44(4) 7 .
Ba1 O2 H2A 128.2 7 .
Ba1 O2 H2A 113.9 . .
Ba1 O2 H2B 106.7 7 .
Ba1 O2 H2B 111.5 . .
H2A O2 H2B 106.2 . .
C11 O12 P1 120.00(19) . .
C11 O13 Ba1 161.5(2) . .
P2 O21 Ba1 175.41(9) . 3_445
P2 O21 Ba1 95.99(7) . 5
Ba1 O21 Ba1 88.48(4) 3_445 5
C21 O22 P2 119.5(2) . .
Cl1 C1 Cl1 109.02(15) . 6
Cl1 C1 P1 109.17(11) . .
Cl1 C1 P1 109.17(11) 6 .
Cl1 C1 P2 108.91(11) . .
Cl1 C1 P2 108.91(11) 6 .
P1 C1 P2 111.62(15) . .
O13 C11 O12 121.6(3) . .
O13 C11 C12 125.1(3) . .
O12 C11 C12 113.2(3) . .
C11 C12 H12A 109.5 . .
C11 C12 H12B 109.5 . .
H12A C12 H12B 109.5 . .
O23 C21 O22 122.3(3) . .
O23 C21 C22 126.0(3) . .
O22 C21 C22 111.7(3) . .
C21 C22 H22A 109.5 . .
C21 C22 H22B 109.5 . .
H22A C22 H22B 109.5 . .

loop_
_geom_bond_atom_site_label_1
_geom_bond_atom_site_label_2
_geom_bond_distance
_geom_bond_site_symmetry_2
Ba1 O1 2.683(2) .
Ba1 O13 2.747(2) .
Ba1 O21 2.7902(15) 3
Ba1 O21 2.7902(15) 8_545
Ba1 O2 2.8716(15) 4_545
Ba1 O2 2.8716(15) 7
Ba1 O2 2.9034(15) 6
Ba1 O2 2.9034(15) .
Ba1 O21 3.0293(15) 2
Ba1 O21 3.0293(15) 5
Ba1 Ba1 4.06356(16) 7
Cl1 C1 1.7867(17) .
P1 O11 1.4833(16) 6
P1 O11 1.4833(16) .
P1 O12 1.656(2) .
P1 C1 1.859(3) .
P2 O21 1.4796(16) .
P2 O21 1.4796(16) 6
P2 O22 1.639(2) .
P2 C1 1.863(3) .
O1 H1 0.8389 .
O2 H2A 0.8362 .
O2 H2B 0.8226 .
O12 C11 1.358(4) .
O13 C11 1.203(4) .
O22 C21 1.370(4) .
O23 C21 1.198(4) .
C1 Cl1 1.7867(17) 6
C11 C12 1.489(4) .
C12 H12A 0.9800 .
C12 H12B 0.9800 .
C21 C22 1.493(4) .
C22 H22A 0.9800 .
C22 H22B 0.9800 .

loop_
_geom_hbond_atom_site_label_D
_geom_hbond_atom_site_label_H
_geom_hbond_atom_site_label_A
_geom_hbond_distance_DH
_geom_hbond_distance_HA
_geom_hbond_distance_DA
_geom_hbond_angle_DHA
_geom_hbond_site_symmetry_A
O1 H1 O11 0.84 1.97 2.7866(19) 165.4 3_545
O2 H2A O11 0.84 2.18 2.969(2) 156.8 .
O2 H2A O23 0.84 2.54 3.043(2) 120.2 3
O2 H2B O11 0.82 2.04 2.846(2) 168.2 2
